data_4062711
loop_
_publ_author_name
'Kajiwara, Takashi'
'Takeda, Nobuhiro'
'Sasamori, Takahiro'
'Tokitoh, Norihiro'

_publ_section_title
;
 Insertion of an Overcrowded Silylene into Hydro- and Haloboranes:
 A Novel Synthesis of Silylborane Derivatives and Their Properties
;
_journal_coden_ASTM ORGND7
_journal_issue 20
_journal_name_full Organometallics
_journal_page_first 4723
_journal_page_last 4734
_journal_paper_doi 10.1021/om049558w
_journal_volume 23
_journal_year 2004
_chemical_formula_moiety 'C54 H88 B P Si7'
_chemical_formula_sum 'C54 H88 B P Si7'
_chemical_formula_weight 975.65
_space_group_IT_number 2
_space_group_name_Hall '-P 1'
_space_group_name_H-M_alt 'P -1'
_symmetry_cell_setting triclinic
_symmetry_Int_Tables_number 2
_symmetry_space_group_name_Hall '-P 1'
_symmetry_space_group_name_H-M 'P -1'
_cell_angle_alpha 73.508(13)
_cell_angle_beta 73.145(13)
_cell_angle_gamma 82.555(15)
_cell_formula_units_Z 2
_cell_length_a 12.2961(5)
_cell_length_b 12.9373(4)
_cell_length_c 20.9079(2)
_cell_measurement_temperature 93(2)
_cell_volume 3048.12(16)
_diffrn_ambient_temperature 93(2)
_exptl_crystal_density_diffrn 1.063
_cod_depositor_comments
;
 Updated bibliographic information.

 Antanas Vaitkus,
 2019-10-02
;
_cod_database_code 4062711

loop_
_symmetry_equiv_pos_as_xyz
'x, y, z'
'-x, -y, -z'

loop_
_atom_site_label
_atom_site_type_symbol
_atom_site_fract_x
_atom_site_fract_y
_atom_site_fract_z
_atom_site_U_iso_or_equiv
_atom_site_adp_type
_atom_site_occupancy
_atom_site_symmetry_multiplicity
_atom_site_calc_flag
_atom_site_refinement_flags
_atom_site_disorder_assembly
_atom_site_disorder_group
Si1 Si 0.67849(8) 0.30861(8) 0.23490(5) 0.0153(2) Uani 1 1 d . . .
H1 H 0.6039 0.2333 0.2923 0.018 Uiso 1 1 calc R . .
B1 B 0.5834(4) 0.3803(3) 0.1684(2) 0.0184(9) Uani 1 1 d . . .
H2 H 0.5230 0.4468 0.1906 0.022 Uiso 1 1 calc R . .
H3 H 0.6447 0.4241 0.1161 0.022 Uiso 1 1 calc R . .
P1 P 0.49167(8) 0.29020(8) 0.14852(5) 0.0185(2) Uani 1 1 d . . .
C1 C 0.7394(3) 0.3934(3) 0.27752(17) 0.0140(7) Uani 1 1 d . . .
C2 C 0.7365(3) 0.5083(3) 0.26000(18) 0.0158(8) Uani 1 1 d . . .
C3 C 0.7883(3) 0.5609(3) 0.29273(18) 0.0183(8) Uani 1 1 d . . .
H4 H 0.7866 0.6376 0.2795 0.022 Uiso 1 1 calc R . .
C4 C 0.8419(3) 0.5062(3) 0.34347(19) 0.0200(8) Uani 1 1 d . . .
C5 C 0.8396(3) 0.3944(3) 0.36224(18) 0.0182(8) Uani 1 1 d . . .
H5 H 0.8733 0.3548 0.3981 0.022 Uiso 1 1 calc R . .
C6 C 0.7906(3) 0.3370(3) 0.33138(17) 0.0144(7) Uani 1 1 d . . .
C7 C 0.6742(3) 0.5793(3) 0.20855(18) 0.0183(8) Uani 1 1 d . . .
H6 H 0.6583 0.5283 0.1847 0.022 Uiso 1 1 calc R . .
C8 C 0.8948(4) 0.5636(3) 0.3807(2) 0.0277(10) Uani 1 1 d . . .
H7 H 0.9203 0.5026 0.4158 0.033 Uiso 1 1 calc R . .
C9 C 0.7955(3) 0.2144(3) 0.35996(18) 0.0158(8) Uani 1 1 d . . .
H8 H 0.7698 0.1864 0.3271 0.019 Uiso 1 1 calc R . .
Si2 Si 0.75507(9) 0.68847(8) 0.13538(6) 0.0221(2) Uani 1 1 d . . .
Si3 Si 0.52704(9) 0.62252(8) 0.25787(6) 0.0217(2) Uani 1 1 d . . .
Si4 Si 1.03284(11) 0.62632(9) 0.32453(7) 0.0342(3) Uani 1 1 d . . .
Si5 Si 0.78293(12) 0.63970(9) 0.43577(6) 0.0333(3) Uani 1 1 d . . .
Si6 Si 0.94469(9) 0.15250(8) 0.35608(5) 0.0196(2) Uani 1 1 d . . .
Si7 Si 0.68447(9) 0.17099(8) 0.44608(5) 0.0208(2) Uani 1 1 d . . .
C10 C 0.7065(4) 0.6971(3) 0.0571(2) 0.0313(10) Uani 1 1 d . . .
H9 H 0.7427 0.7567 0.0190 0.047 Uiso 1 1 calc R . .
H10 H 0.6236 0.7098 0.0677 0.047 Uiso 1 1 calc R . .
H11 H 0.7277 0.6292 0.0434 0.047 Uiso 1 1 calc R . .
C11 C 0.9128(3) 0.6588(3) 0.1126(2) 0.0299(10) Uani 1 1 d . . .
H12 H 0.9331 0.6130 0.0803 0.045 Uiso 1 1 calc R . .
H13 H 0.9361 0.6213 0.1547 0.045 Uiso 1 1 calc R . .
H14 H 0.9516 0.7266 0.0908 0.045 Uiso 1 1 calc R . .
C12 C 0.7307(4) 0.8261(3) 0.1522(2) 0.0377(11) Uani 1 1 d . . .
H15 H 0.7534 0.8233 0.1939 0.057 Uiso 1 1 calc R . .
H16 H 0.6499 0.8488 0.1588 0.057 Uiso 1 1 calc R . .
H17 H 0.7762 0.8779 0.1126 0.057 Uiso 1 1 calc R . .
C13 C 0.4380(3) 0.6852(3) 0.1962(2) 0.0308(10) Uani 1 1 d . . .
H18 H 0.4375 0.6356 0.1685 0.046 Uiso 1 1 calc R . .
H19 H 0.4700 0.7530 0.1655 0.046 Uiso 1 1 calc R . .
H20 H 0.3600 0.6996 0.2223 0.046 Uiso 1 1 calc R . .
C14 C 0.4551(3) 0.5039(3) 0.3242(2) 0.0302(10) Uani 1 1 d . . .
H21 H 0.3780 0.5267 0.3472 0.045 Uiso 1 1 calc R . .
H22 H 0.4986 0.4747 0.3585 0.045 Uiso 1 1 calc R . .
H23 H 0.4511 0.4482 0.3016 0.045 Uiso 1 1 calc R . .
C15 C 0.5276(4) 0.7205(3) 0.3086(2) 0.0352(11) Uani 1 1 d . . .
H24 H 0.4492 0.7386 0.3323 0.053 Uiso 1 1 calc R . .
H25 H 0.5634 0.7863 0.2772 0.053 Uiso 1 1 calc R . .
H26 H 0.5705 0.6880 0.3429 0.053 Uiso 1 1 calc R . .
C16 C 1.0128(4) 0.7476(4) 0.2542(3) 0.0473(13) Uani 1 1 d . . .
H27 H 1.0873 0.7724 0.2245 0.071 Uiso 1 1 calc R . .
H28 H 0.9707 0.8053 0.2747 0.071 Uiso 1 1 calc R . .
H29 H 0.9699 0.7289 0.2266 0.071 Uiso 1 1 calc R . .
C17 C 1.1251(4) 0.5228(4) 0.2855(3) 0.0519(14) Uani 1 1 d . . .
H30 H 1.2002 0.5511 0.2602 0.078 Uiso 1 1 calc R . .
H31 H 1.0906 0.5047 0.2535 0.078 Uiso 1 1 calc R . .
H32 H 1.1333 0.4578 0.3222 0.078 Uiso 1 1 calc R . .
C18 C 1.1047(4) 0.6718(4) 0.3792(3) 0.0534(14) Uani 1 1 d . . .
H33 H 1.1074 0.6131 0.4205 0.080 Uiso 1 1 calc R . .
H34 H 1.0619 0.7348 0.3931 0.080 Uiso 1 1 calc R . .
H35 H 1.1824 0.6912 0.3524 0.080 Uiso 1 1 calc R . .
C19 C 0.7490(4) 0.7780(3) 0.3839(2) 0.0398(12) Uani 1 1 d . . .
H36 H 0.7336 0.7727 0.3416 0.060 Uiso 1 1 calc R . .
H37 H 0.8139 0.8231 0.3717 0.060 Uiso 1 1 calc R . .
H38 H 0.6819 0.8105 0.4114 0.060 Uiso 1 1 calc R . .
C20 C 0.6519(4) 0.5615(3) 0.4733(2) 0.0414(12) Uani 1 1 d . . .
H39 H 0.5895 0.6055 0.4955 0.062 Uiso 1 1 calc R . .
H40 H 0.6661 0.4956 0.5077 0.062 Uiso 1 1 calc R . .
H41 H 0.6313 0.5422 0.4364 0.062 Uiso 1 1 calc R . .
C21 C 0.8317(5) 0.6581(4) 0.5087(3) 0.0633(17) Uani 1 1 d . . .
H42 H 0.8943 0.7072 0.4900 0.095 Uiso 1 1 calc R . .
H43 H 0.8579 0.5880 0.5343 0.095 Uiso 1 1 calc R . .
H44 H 0.7683 0.6887 0.5399 0.095 Uiso 1 1 calc R . .
C22 C 1.0453(3) 0.2276(3) 0.2757(2) 0.0297(10) Uani 1 1 d . . .
H45 H 1.0418 0.3037 0.2757 0.045 Uiso 1 1 calc R . .
H46 H 1.0242 0.2218 0.2352 0.045 Uiso 1 1 calc R . .
H47 H 1.1229 0.1967 0.2741 0.045 Uiso 1 1 calc R . .
C23 C 0.9530(3) 0.0087(3) 0.3516(2) 0.0286(9) Uani 1 1 d . . .
H48 H 0.9215 0.0051 0.3143 0.043 Uiso 1 1 calc R . .
H49 H 0.9092 -0.0355 0.3958 0.043 Uiso 1 1 calc R . .
H50 H 1.0327 -0.0186 0.3424 0.043 Uiso 1 1 calc R . .
C24 C 0.9952(4) 0.1493(3) 0.4329(2) 0.0293(10) Uani 1 1 d . . .
H51 H 1.0710 0.1129 0.4285 0.044 Uiso 1 1 calc R . .
H52 H 0.9422 0.1101 0.4752 0.044 Uiso 1 1 calc R . .
H53 H 0.9989 0.2233 0.4353 0.044 Uiso 1 1 calc R . .
C25 C 0.5368(3) 0.2100(3) 0.4370(2) 0.0345(10) Uani 1 1 d . . .
H54 H 0.4822 0.1907 0.4827 0.052 Uiso 1 1 calc R . .
H55 H 0.5208 0.1718 0.4067 0.052 Uiso 1 1 calc R . .
H56 H 0.5299 0.2881 0.4170 0.052 Uiso 1 1 calc R . .
C26 C 0.6918(4) 0.0203(3) 0.4788(2) 0.0288(10) Uani 1 1 d . . .
H57 H 0.7644 -0.0037 0.4903 0.043 Uiso 1 1 calc R . .
H58 H 0.6860 -0.0122 0.4430 0.043 Uiso 1 1 calc R . .
H59 H 0.6289 -0.0020 0.5203 0.043 Uiso 1 1 calc R . .
C27 C 0.7010(4) 0.2314(3) 0.5137(2) 0.0357(11) Uani 1 1 d . . .
H60 H 0.6446 0.2030 0.5575 0.054 Uiso 1 1 calc R . .
H61 H 0.6895 0.3101 0.4991 0.054 Uiso 1 1 calc R . .
H62 H 0.7777 0.2129 0.5201 0.054 Uiso 1 1 calc R . .
C28 C 0.7986(3) 0.2207(3) 0.19279(18) 0.0180(8) Uani 1 1 d . . .
C29 C 0.8877(3) 0.2711(3) 0.13708(19) 0.0215(8) Uani 1 1 d . . .
C30 C 0.9727(3) 0.2107(3) 0.1009(2) 0.0306(10) Uani 1 1 d . . .
H63 H 1.0315 0.2466 0.0636 0.037 Uiso 1 1 calc R . .
C31 C 0.9729(4) 0.0987(4) 0.1186(2) 0.0374(11) Uani 1 1 d . . .
C32 C 0.8847(4) 0.0491(3) 0.1729(2) 0.0333(11) Uani 1 1 d . . .
H64 H 0.8840 -0.0274 0.1856 0.040 Uiso 1 1 calc R . .
C33 C 0.7968(3) 0.1073(3) 0.20958(19) 0.0221(9) Uani 1 1 d . . .
C34 C 0.8929(3) 0.3928(3) 0.1140(2) 0.0265(9) Uani 1 1 d . . .
H65 H 0.9557 0.4132 0.0721 0.040 Uiso 1 1 calc R . .
H66 H 0.9054 0.4190 0.1508 0.040 Uiso 1 1 calc R . .
H67 H 0.8211 0.4252 0.1040 0.040 Uiso 1 1 calc R . .
C35 C 1.0654(5) 0.0330(4) 0.0804(3) 0.0718(19) Uani 1 1 d . . .
H68 H 1.0705 0.0576 0.0308 0.108 Uiso 1 1 calc R . .
H69 H 1.0478 -0.0433 0.0975 0.108 Uiso 1 1 calc R . .
H70 H 1.1382 0.0420 0.0880 0.108 Uiso 1 1 calc R . .
C36 C 0.7016(3) 0.0443(3) 0.2639(2) 0.0269(9) Uani 1 1 d . . .
H71 H 0.6956 0.0573 0.3088 0.040 Uiso 1 1 calc R . .
H72 H 0.7176 -0.0329 0.2669 0.040 Uiso 1 1 calc R . .
H73 H 0.6298 0.0677 0.2513 0.040 Uiso 1 1 calc R . .
C37 C 0.3779(3) 0.3755(3) 0.11816(18) 0.0193(8) Uani 1 1 d . . .
C38 C 0.3984(3) 0.4816(3) 0.0813(2) 0.0292(10) Uani 1 1 d . . .
H74 H 0.4716 0.5079 0.0713 0.035 Uiso 1 1 calc R . .
C39 C 0.3120(4) 0.5496(3) 0.0588(2) 0.0361(11) Uani 1 1 d . . .
H75 H 0.3263 0.6223 0.0334 0.043 Uiso 1 1 calc R . .
C40 C 0.2061(4) 0.5116(4) 0.0734(2) 0.0364(11) Uani 1 1 d . . .
H76 H 0.1471 0.5580 0.0580 0.044 Uiso 1 1 calc R . .
C41 C 0.1851(3) 0.4061(4) 0.1102(2) 0.0372(11) Uani 1 1 d . . .
H77 H 0.1118 0.3799 0.1200 0.045 Uiso 1 1 calc R . .
C42 C 0.2701(3) 0.3386(3) 0.1328(2) 0.0294(10) Uani 1 1 d . . .
H78 H 0.2549 0.2663 0.1587 0.035 Uiso 1 1 calc R . .
C43 C 0.5595(3) 0.2192(3) 0.08251(18) 0.0191(8) Uani 1 1 d . . .
C44 C 0.4964(4) 0.1930(3) 0.0437(2) 0.0311(10) Uani 1 1 d . . .
H79 H 0.4177 0.2139 0.0511 0.037 Uiso 1 1 calc R . .
C45 C 0.5483(4) 0.1368(3) -0.0052(2) 0.0371(11) Uani 1 1 d . . .
H80 H 0.5051 0.1184 -0.0310 0.045 Uiso 1 1 calc R . .
C46 C 0.6633(4) 0.1073(4) -0.0167(2) 0.0433(13) Uani 1 1 d . . .
H81 H 0.6990 0.0696 -0.0510 0.052 Uiso 1 1 calc R . .
C47 C 0.7267(4) 0.1325(4) 0.0213(2) 0.0382(11) Uani 1 1 d . . .
H82 H 0.8054 0.1116 0.0136 0.046 Uiso 1 1 calc R . .
C48 C 0.6745(3) 0.1882(3) 0.0708(2) 0.0254(9) Uani 1 1 d . . .
H83 H 0.7179 0.2054 0.0970 0.030 Uiso 1 1 calc R . .
C49 C 0.4192(3) 0.1876(3) 0.2228(2) 0.0231(9) Uani 1 1 d . . .
C50 C 0.4083(4) 0.0833(3) 0.2207(2) 0.0321(10) Uani 1 1 d . . .
H84 H 0.4399 0.0627 0.1787 0.039 Uiso 1 1 calc R . .
C51 C 0.3517(4) 0.0089(3) 0.2793(2) 0.0396(11) Uani 1 1 d . . .
H85 H 0.3448 -0.0623 0.2774 0.048 Uiso 1 1 calc R . .
C52 C 0.3054(4) 0.0381(3) 0.3405(2) 0.0362(11) Uani 1 1 d . . .
H86 H 0.2668 -0.0131 0.3806 0.043 Uiso 1 1 calc R . .
C53 C 0.3151(4) 0.1419(3) 0.3437(2) 0.0327(10) Uani 1 1 d . . .
H87 H 0.2831 0.1620 0.3860 0.039 Uiso 1 1 calc R . .
C54 C 0.3717(3) 0.2166(3) 0.2851(2) 0.0274(9) Uani 1 1 d . . .
H88 H 0.3781 0.2878 0.2873 0.033 Uiso 1 1 calc R . .

loop_
_atom_site_aniso_label
_atom_site_aniso_U_11
_atom_site_aniso_U_22
_atom_site_aniso_U_33
_atom_site_aniso_U_23
_atom_site_aniso_U_13
_atom_site_aniso_U_12
Si1 0.0163(5) 0.0153(5) 0.0160(5) -0.0063(4) -0.0046(4) -0.0013(4)
B1 0.018(2) 0.019(2) 0.021(2) -0.0094(18) -0.0044(18) -0.0021(17)
P1 0.0178(5) 0.0211(5) 0.0178(5) -0.0056(4) -0.0065(4) -0.0004(4)
C1 0.0128(18) 0.0155(19) 0.0135(18) -0.0068(15) 0.0003(14) -0.0015(14)
C2 0.0133(18) 0.020(2) 0.0124(18) -0.0048(15) 0.0005(15) -0.0017(15)
C3 0.025(2) 0.0113(18) 0.022(2) -0.0095(15) -0.0046(16) -0.0025(15)
C4 0.023(2) 0.020(2) 0.017(2) -0.0055(16) -0.0043(16) -0.0039(16)
C5 0.020(2) 0.018(2) 0.0167(19) -0.0028(15) -0.0071(16) -0.0024(15)
C6 0.0140(18) 0.0161(19) 0.0118(18) -0.0063(15) 0.0021(14) -0.0033(14)
C7 0.020(2) 0.0177(19) 0.0171(19) -0.0052(16) -0.0035(16) -0.0025(15)
C8 0.039(3) 0.021(2) 0.031(2) -0.0051(18) -0.021(2) -0.0061(18)
C9 0.020(2) 0.0165(19) 0.0134(18) -0.0073(15) -0.0043(15) -0.0018(15)
Si2 0.0240(6) 0.0190(6) 0.0202(6) -0.0021(4) -0.0035(5) -0.0023(5)
Si3 0.0215(6) 0.0202(6) 0.0209(6) -0.0059(5) -0.0025(5) 0.0015(4)
Si4 0.0371(7) 0.0274(7) 0.0449(8) -0.0064(6) -0.0200(6) -0.0111(5)
Si5 0.0578(9) 0.0233(6) 0.0260(6) -0.0112(5) -0.0145(6) -0.0088(6)
Si6 0.0209(6) 0.0190(5) 0.0200(6) -0.0036(4) -0.0087(5) -0.0010(4)
Si7 0.0281(6) 0.0179(6) 0.0144(5) -0.0034(4) -0.0016(5) -0.0055(4)
C10 0.033(2) 0.037(2) 0.021(2) 0.0004(18) -0.0071(19) -0.0060(19)
C11 0.024(2) 0.031(2) 0.028(2) 0.0007(18) -0.0031(18) -0.0088(18)
C12 0.044(3) 0.023(2) 0.037(3) -0.0020(19) 0.002(2) -0.009(2)
C13 0.026(2) 0.031(2) 0.029(2) -0.0064(19) -0.0029(19) 0.0066(18)
C14 0.030(2) 0.029(2) 0.026(2) -0.0091(18) 0.0033(19) -0.0019(18)
C15 0.036(3) 0.035(3) 0.033(3) -0.018(2) -0.001(2) 0.006(2)
C16 0.047(3) 0.042(3) 0.049(3) 0.005(2) -0.014(3) -0.021(2)
C17 0.038(3) 0.051(3) 0.068(4) -0.019(3) -0.010(3) -0.010(2)
C18 0.061(4) 0.047(3) 0.072(4) -0.016(3) -0.041(3) -0.015(3)
C19 0.056(3) 0.026(2) 0.041(3) -0.015(2) -0.011(2) -0.006(2)
C20 0.062(3) 0.028(2) 0.030(3) -0.012(2) 0.001(2) -0.008(2)
C21 0.117(5) 0.049(3) 0.043(3) -0.024(3) -0.038(3) -0.005(3)
C22 0.023(2) 0.038(2) 0.026(2) -0.0039(19) -0.0066(18) -0.0029(18)
C23 0.032(2) 0.026(2) 0.032(2) -0.0111(18) -0.0123(19) 0.0038(18)
C24 0.035(2) 0.029(2) 0.027(2) -0.0028(18) -0.015(2) -0.0042(19)
C25 0.026(2) 0.042(3) 0.024(2) -0.002(2) 0.0042(19) -0.003(2)
C26 0.041(3) 0.023(2) 0.020(2) -0.0022(17) -0.0037(19) -0.0108(19)
C27 0.055(3) 0.029(2) 0.020(2) -0.0091(18) 0.002(2) -0.011(2)
C28 0.019(2) 0.021(2) 0.018(2) -0.0091(16) -0.0087(16) 0.0028(16)
C29 0.018(2) 0.029(2) 0.019(2) -0.0098(17) -0.0055(16) 0.0040(16)
C30 0.027(2) 0.039(3) 0.025(2) -0.0124(19) -0.0021(18) 0.0029(19)
C31 0.038(3) 0.040(3) 0.033(3) -0.017(2) -0.004(2) 0.009(2)
C32 0.050(3) 0.020(2) 0.035(3) -0.0149(19) -0.016(2) 0.011(2)
C33 0.028(2) 0.021(2) 0.023(2) -0.0105(17) -0.0143(18) 0.0038(17)
C34 0.019(2) 0.029(2) 0.027(2) -0.0059(18) -0.0001(18) -0.0027(17)
C35 0.071(4) 0.055(4) 0.072(4) -0.036(3) 0.015(3) 0.024(3)
C36 0.036(2) 0.016(2) 0.032(2) -0.0029(17) -0.017(2) -0.0025(18)
C37 0.020(2) 0.021(2) 0.0162(19) -0.0034(16) -0.0060(16) 0.0010(16)
C38 0.021(2) 0.032(2) 0.032(2) -0.0062(19) -0.0062(19) -0.0015(18)
C39 0.035(3) 0.032(2) 0.033(3) 0.004(2) -0.011(2) 0.005(2)
C40 0.024(2) 0.047(3) 0.030(2) -0.002(2) -0.008(2) 0.011(2)
C41 0.017(2) 0.057(3) 0.032(3) -0.001(2) -0.0076(19) -0.003(2)
C42 0.023(2) 0.035(2) 0.028(2) -0.0019(19) -0.0094(18) -0.0014(18)
C43 0.025(2) 0.0169(19) 0.0162(19) -0.0037(15) -0.0071(16) -0.0004(16)
C44 0.037(3) 0.031(2) 0.034(2) -0.017(2) -0.016(2) 0.0046(19)
C45 0.048(3) 0.039(3) 0.038(3) -0.021(2) -0.023(2) 0.005(2)
C46 0.052(3) 0.049(3) 0.042(3) -0.031(2) -0.025(2) 0.022(2)
C47 0.037(3) 0.047(3) 0.037(3) -0.024(2) -0.014(2) 0.016(2)
C48 0.027(2) 0.028(2) 0.027(2) -0.0128(18) -0.0130(18) 0.0047(18)
C49 0.021(2) 0.024(2) 0.024(2) -0.0015(17) -0.0108(17) -0.0007(17)
C50 0.037(3) 0.026(2) 0.032(2) -0.0039(19) -0.008(2) -0.0057(19)
C51 0.045(3) 0.022(2) 0.049(3) 0.001(2) -0.015(2) -0.006(2)
C52 0.036(3) 0.032(3) 0.031(3) 0.008(2) -0.010(2) -0.006(2)
C53 0.031(2) 0.041(3) 0.024(2) -0.0029(19) -0.0063(19) -0.007(2)
C54 0.025(2) 0.033(2) 0.026(2) -0.0061(18) -0.0083(18) -0.0081(18)

loop_
_geom_bond_atom_site_label_1
_geom_bond_atom_site_label_2
_geom_bond_distance
_geom_bond_site_symmetry_2
_geom_bond_publ_flag
Si1 C28 1.905(4) . ?
Si1 C1 1.926(3) . ?
Si1 B1 2.022(4) . ?
Si1 H1 1.4700 . ?
B1 P1 1.921(4) . ?
B1 H2 1.1700 . ?
B1 H3 1.1700 . ?
P1 C43 1.816(4) . ?
P1 C37 1.816(4) . ?
P1 C49 1.817(4) . ?
C1 C6 1.422(5) . ?
C1 C2 1.425(5) . ?
C2 C3 1.403(5) . ?
C2 C7 1.524(5) . ?
C3 C4 1.385(5) . ?
C3 H4 0.9500 . ?
C4 C5 1.389(5) . ?
C4 C8 1.526(5) . ?
C5 C6 1.395(5) . ?
C5 H5 0.9500 . ?
C6 C9 1.528(5) . ?
C7 Si2 1.891(4) . ?
C7 Si3 1.906(4) . ?
C7 H6 1.0000 . ?
C8 Si5 1.887(4) . ?
C8 Si4 1.892(4) . ?
C8 H7 1.0000 . ?
C9 Si6 1.892(4) . ?
C9 Si7 1.903(4) . ?
C9 H8 1.0000 . ?
Si2 C10 1.870(4) . ?
Si2 C11 1.873(4) . ?
Si2 C12 1.881(4) . ?
Si3 C14 1.868(4) . ?
Si3 C15 1.872(4) . ?
Si3 C13 1.875(4) . ?
Si4 C17 1.854(5) . ?
Si4 C16 1.867(4) . ?
Si4 C18 1.880(4) . ?
Si5 C20 1.863(5) . ?
Si5 C21 1.874(5) . ?
Si5 C19 1.876(4) . ?
Si6 C22 1.864(4) . ?
Si6 C24 1.872(4) . ?
Si6 C23 1.877(4) . ?
Si7 C27 1.868(4) . ?
Si7 C25 1.870(4) . ?
Si7 C26 1.874(4) . ?
C10 H9 0.9800 . ?
C10 H10 0.9800 . ?
C10 H11 0.9800 . ?
C11 H12 0.9800 . ?
C11 H13 0.9800 . ?
C11 H14 0.9800 . ?
C12 H15 0.9800 . ?
C12 H16 0.9800 . ?
C12 H17 0.9800 . ?
C13 H18 0.9800 . ?
C13 H19 0.9800 . ?
C13 H20 0.9800 . ?
C14 H21 0.9800 . ?
C14 H22 0.9800 . ?
C14 H23 0.9800 . ?
C15 H24 0.9800 . ?
C15 H25 0.9800 . ?
C15 H26 0.9800 . ?
C16 H27 0.9800 . ?
C16 H28 0.9800 . ?
C16 H29 0.9800 . ?
C17 H30 0.9800 . ?
C17 H31 0.9800 . ?
C17 H32 0.9800 . ?
C18 H33 0.9800 . ?
C18 H34 0.9800 . ?
C18 H35 0.9800 . ?
C19 H36 0.9800 . ?
C19 H37 0.9800 . ?
C19 H38 0.9800 . ?
C20 H39 0.9800 . ?
C20 H40 0.9800 . ?
C20 H41 0.9800 . ?
C21 H42 0.9800 . ?
C21 H43 0.9800 . ?
C21 H44 0.9800 . ?
C22 H45 0.9800 . ?
C22 H46 0.9800 . ?
C22 H47 0.9800 . ?
C23 H48 0.9800 . ?
C23 H49 0.9800 . ?
C23 H50 0.9800 . ?
C24 H51 0.9800 . ?
C24 H52 0.9800 . ?
C24 H53 0.9800 . ?
C25 H54 0.9800 . ?
C25 H55 0.9800 . ?
C25 H56 0.9800 . ?
C26 H57 0.9800 . ?
C26 H58 0.9800 . ?
C26 H59 0.9800 . ?
C27 H60 0.9800 . ?
C27 H61 0.9800 . ?
C27 H62 0.9800 . ?
C28 C33 1.410(5) . ?
C28 C29 1.412(5) . ?
C29 C30 1.393(5) . ?
C29 C34 1.515(5) . ?
C30 C31 1.389(6) . ?
C30 H63 0.9500 . ?
C31 C32 1.389(6) . ?
C31 C35 1.504(6) . ?
C32 C33 1.400(5) . ?
C32 H64 0.9500 . ?
C33 C36 1.508(5) . ?
C34 H65 0.9800 . ?
C34 H66 0.9800 . ?
C34 H67 0.9800 . ?
C35 H68 0.9800 . ?
C35 H69 0.9800 . ?
C35 H70 0.9800 . ?
C36 H71 0.9800 . ?
C36 H72 0.9800 . ?
C36 H73 0.9800 . ?
C37 C38 1.384(5) . ?
C37 C42 1.386(5) . ?
C38 C39 1.392(5) . ?
C38 H74 0.9500 . ?
C39 C40 1.372(6) . ?
C39 H75 0.9500 . ?
C40 C41 1.379(6) . ?
C40 H76 0.9500 . ?
C41 C42 1.376(5) . ?
C41 H77 0.9500 . ?
C42 H78 0.9500 . ?
C43 C48 1.389(5) . ?
C43 C44 1.403(5) . ?
C44 C45 1.380(6) . ?
C44 H79 0.9500 . ?
C45 C46 1.385(6) . ?
C45 H80 0.9500 . ?
C46 C47 1.385(6) . ?
C46 H81 0.9500 . ?
C47 C48 1.386(5) . ?
C47 H82 0.9500 . ?
C48 H83 0.9500 . ?
C49 C50 1.388(5) . ?
C49 C54 1.399(5) . ?
C50 C51 1.387(6) . ?
C50 H84 0.9500 . ?
C51 C52 1.378(6) . ?
C51 H85 0.9500 . ?
C52 C53 1.385(6) . ?
C52 H86 0.9500 . ?
C53 C54 1.388(5) . ?
C53 H87 0.9500 . ?
C54 H88 0.9500 . ?
